data_2236838
loop_
_publ_author_name
'Chen, Juan'

_publ_section_title
;
 Chlorido{<i>N</i>-[(diethylamino)dimethylsilyl]anilido-\k<i>N</i>}(<i>N</i>,<i>N</i>,<i>N</i>',<i>N</i>'-tetramethylethane-1,2-diamine-\k^2^<i>N</i>,<i>N</i>')iron(II)
;
_journal_coeditor_code CV5351
_journal_issue 12
_journal_name_full 'Acta Crystallographica Section E'
_journal_page_first m1444
_journal_paper_doi 10.1107/S1600536812044741
_journal_volume 68
_journal_year 2012
_chemical_formula_iupac '[Fe (C12 H21 N2 Si) Cl (C6 H16 N2)]'
_chemical_formula_moiety 'C18 H37 Cl Fe N4 Si'
_chemical_formula_sum 'C18 H37 Cl Fe N4 Si'
_chemical_formula_weight 428.91
_chemical_name_systematic
;
Chlorido{<i>N</i>-[(diethylamino)dimethylsilyl]anilido-
\k<i>N</i>}(<i>N</i>,<i>N</i>,<i>N</i>',<i>N</i>'-tetramethylethane-
1,2-diamine-\k^2^<i>N</i>,<i>N</i>')iron(II)
;
_space_group_IT_number 14
_symmetry_cell_setting monoclinic
_symmetry_space_group_name_Hall '-P 2ybc'
_symmetry_space_group_name_H-M 'P 1 21/c 1'
_atom_sites_solution_hydrogens geom
_atom_sites_solution_primary direct
_atom_sites_solution_secondary difmap
_audit_creation_method SHELXL-97
_cell_angle_alpha 90.00
_cell_angle_beta 105.1570(10)
_cell_angle_gamma 90.00
_cell_formula_units_Z 4
_cell_length_a 16.2317(10)
_cell_length_b 10.7821(6)
_cell_length_c 14.2098(8)
_cell_measurement_reflns_used 3162
_cell_measurement_temperature 293(2)
_cell_measurement_theta_max 25.266
_cell_measurement_theta_min 2.228
_cell_volume 2400.4(2)
_computing_cell_refinement 'SAINT (Bruker, 2000)'
_computing_data_collection 'SMART (Bruker, 2000)'
_computing_data_reduction 'SAINT (Bruker, 2000)'
_computing_molecular_graphics 'SHELXTL/PC (Sheldrick, 2008)'
_computing_publication_material 'SHELXL97 (Sheldrick, 2008)'
_computing_structure_refinement 'SHELXL97 (Sheldrick, 2008)'
_computing_structure_solution 'SHELXS97 (Sheldrick, 2008)'
_diffrn_ambient_temperature 293(2)
_diffrn_measured_fraction_theta_full 1.000
_diffrn_measured_fraction_theta_max 1.000
_diffrn_measurement_device_type 'Bruker SMART area-detector'
_diffrn_measurement_method '\f and \w scan'
_diffrn_radiation_monochromator graphite
_diffrn_radiation_source 'fine-focus sealed tube'
_diffrn_radiation_type MoK\a
_diffrn_radiation_wavelength 0.71073
_diffrn_reflns_av_R_equivalents 0.0526
_diffrn_reflns_av_sigmaI/netI 0.0606
_diffrn_reflns_limit_h_max 14
_diffrn_reflns_limit_h_min -19
_diffrn_reflns_limit_k_max 12
_diffrn_reflns_limit_k_min -11
_diffrn_reflns_limit_l_max 16
_diffrn_reflns_limit_l_min -15
_diffrn_reflns_number 12665
_diffrn_reflns_theta_full 25.00
_diffrn_reflns_theta_max 25.00
_diffrn_reflns_theta_min 2.29
_diffrn_standards_decay_% 3.86
_exptl_absorpt_coefficient_mu 0.798
_exptl_absorpt_correction_T_max 0.8897
_exptl_absorpt_correction_T_min 0.8255
_exptl_absorpt_correction_type multi-scan
_exptl_absorpt_process_details '(SADABS; Sheldrick, 1996)'
_exptl_crystal_colour colourless
_exptl_crystal_density_diffrn 1.187
_exptl_crystal_density_method 'not measured'
_exptl_crystal_description block
_exptl_crystal_F_000 920
_exptl_crystal_size_max 0.25
_exptl_crystal_size_mid 0.20
_exptl_crystal_size_min 0.15
_refine_diff_density_max 0.708
_refine_diff_density_min -0.647
_refine_ls_extinction_method none
_refine_ls_goodness_of_fit_ref 1.017
_refine_ls_hydrogen_treatment constr
_refine_ls_matrix_type full
_refine_ls_number_parameters 226
_refine_ls_number_reflns 4222
_refine_ls_number_restraints 14
_refine_ls_restrained_S_all 1.061
_refine_ls_R_factor_all 0.1085
_refine_ls_R_factor_gt 0.0604
_refine_ls_shift/su_max 0.001
_refine_ls_shift/su_mean 0.000
_refine_ls_structure_factor_coef Fsqd
_refine_ls_weighting_details 'calc w=1/[\s^2^(Fo^2^)+(0.1016P)^2^+1.3944P] where P=(Fo^2^+2Fc^2^)/3'
_refine_ls_weighting_scheme calc
_refine_ls_wR_factor_gt 0.1560
_refine_ls_wR_factor_ref 0.1903
_reflns_number_gt 2584
_reflns_number_total 4222
_reflns_threshold_expression I>2sigma(I)
_cod_data_source_file cv5351.cif
_cod_data_source_block I
_cod_original_sg_symbol_H-M 'P 21/c'
_cod_database_code 2236838
_cod_database_fobs_code 2236838

loop_
_symmetry_equiv_pos_as_xyz
'x, y, z'
'-x, y+1/2, -z+1/2'
'-x, -y, -z'
'x, -y-1/2, z-1/2'

loop_
_atom_site_type_symbol
_atom_site_label
_atom_site_fract_x
_atom_site_fract_y
_atom_site_fract_z
_atom_site_U_iso_or_equiv
_atom_site_adp_type
_atom_site_calc_flag
_atom_site_refinement_flags
_atom_site_occupancy
_atom_site_symmetry_multiplicity
Fe Fe1 0.82680(5) 0.53246(6) 0.32605(5) 0.0438(3) Uani d . 1 1
Si Si1 0.67995(11) 0.45040(15) 0.42532(12) 0.0577(5) Uani d . 1 1
Cl Cl1 0.89234(12) 0.69105(14) 0.42333(13) 0.0771(5) Uani d . 1 1
N N1 0.7543(3) 0.4097(4) 0.3648(3) 0.0482(11) Uani d . 1 1
N N2 0.5867(4) 0.3658(6) 0.3912(5) 0.0988(17) Uani d U 1 1
N N3 0.7721(3) 0.6122(4) 0.1794(3) 0.0625(13) Uani d . 1 1
N N4 0.9258(3) 0.4720(4) 0.2568(3) 0.0591(12) Uani d . 1 1
C C1 0.7874(3) 0.2877(4) 0.3770(3) 0.0434(12) Uani d . 1 1
C C2 0.8678(4) 0.2640(5) 0.4374(4) 0.0542(14) Uani d . 1 1
H H2A 0.8987 0.3286 0.4734 0.065 Uiso calc R 1 1
C C3 0.9035(4) 0.1458(5) 0.4455(4) 0.0598(15) Uani d . 1 1
H H3A 0.9585 0.1331 0.4847 0.072 Uiso calc R 1 1
C C4 0.8583(5) 0.0484(5) 0.3961(5) 0.0659(17) Uani d . 1 1
H H4A 0.8816 -0.0309 0.4024 0.079 Uiso calc R 1 1
C C5 0.7778(5) 0.0696(5) 0.3371(5) 0.0732(19) Uani d . 1 1
H H5A 0.7464 0.0038 0.3032 0.088 Uiso calc R 1 1
C C6 0.7430(4) 0.1871(5) 0.3275(4) 0.0622(16) Uani d . 1 1
H H6A 0.6885 0.1992 0.2869 0.075 Uiso calc R 1 1
C C7 0.7246(5) 0.4311(8) 0.5602(5) 0.095(2) Uani d . 1 1
H H7A 0.7376 0.3452 0.5749 0.142 Uiso calc R 1 1
H H7B 0.6833 0.4585 0.5933 0.142 Uiso calc R 1 1
H H7C 0.7757 0.4795 0.5816 0.142 Uiso calc R 1 1
C C8 0.6537(5) 0.6178(6) 0.3978(6) 0.084(2) Uani d . 1 1
H H8A 0.6307 0.6283 0.3288 0.126 Uiso calc R 1 1
H H8B 0.7046 0.6667 0.4193 0.126 Uiso calc R 1 1
H H8C 0.6124 0.6442 0.4312 0.126 Uiso calc R 1 1
C C9 0.5430(6) 0.3069(9) 0.4576(7) 0.1194(19) Uani d DU 1 1
H H9A 0.5635 0.3436 0.5218 0.143 Uiso calc R 1 1
H H9B 0.4823 0.3241 0.4349 0.143 Uiso calc R 1 1
C C10 0.5550(7) 0.1785(11) 0.4652(9) 0.166(3) Uani d DU 1 1
H H10A 0.5250 0.1455 0.5095 0.250 Uiso calc R 1 1
H H10B 0.6148 0.1607 0.4891 0.250 Uiso calc R 1 1
H H10C 0.5335 0.1412 0.4022 0.250 Uiso calc R 1 1
C C11 0.5383(5) 0.3602(8) 0.2873(7) 0.102(3) Uani d . 1 1
H H11A 0.5274 0.2740 0.2685 0.123 Uiso calc R 1 1
H H11B 0.5730 0.3952 0.2478 0.123 Uiso calc R 1 1
C C12 0.4542(6) 0.4289(10) 0.2661(11) 0.170(5) Uani d . 1 1
H H12A 0.4257 0.4217 0.1980 0.255 Uiso calc R 1 1
H H12B 0.4645 0.5149 0.2827 0.255 Uiso calc R 1 1
H H12C 0.4190 0.3939 0.3041 0.255 Uiso calc R 1 1
C C13 0.6850(5) 0.5640(8) 0.1353(6) 0.106(3) Uani d . 1 1
H H13A 0.6629 0.6002 0.0720 0.159 Uiso calc R 1 1
H H13B 0.6484 0.5852 0.1762 0.159 Uiso calc R 1 1
H H13C 0.6871 0.4755 0.1293 0.159 Uiso calc R 1 1
C C14 0.7685(6) 0.7484(6) 0.1864(5) 0.099(3) Uani d . 1 1
H H14A 0.7449 0.7828 0.1227 0.148 Uiso calc R 1 1
H H14B 0.8251 0.7804 0.2126 0.148 Uiso calc R 1 1
H H14C 0.7333 0.7708 0.2285 0.148 Uiso calc R 1 1
C C15 0.8280(5) 0.5752(7) 0.1178(5) 0.079(2) Uani d . 1 1
H H15A 0.8251 0.6371 0.0676 0.095 Uiso calc R 1 1
H H15B 0.8083 0.4970 0.0861 0.095 Uiso calc R 1 1
C C16 0.9170(5) 0.5619(6) 0.1763(5) 0.079(2) Uani d . 1 1
H H16A 0.9380 0.6421 0.2032 0.095 Uiso calc R 1 1
H H16B 0.9519 0.5351 0.1342 0.095 Uiso calc R 1 1
C C17 1.0132(5) 0.4808(8) 0.3220(6) 0.097(2) Uani d . 1 1
H H17A 1.0536 0.4534 0.2878 0.145 Uiso calc R 1 1
H H17B 1.0175 0.4293 0.3782 0.145 Uiso calc R 1 1
H H17C 1.0251 0.5653 0.3423 0.145 Uiso calc R 1 1
C C18 0.9109(5) 0.3440(6) 0.2185(5) 0.087(2) Uani d . 1 1
H H18A 0.9555 0.3209 0.1891 0.131 Uiso calc R 1 1
H H18B 0.8569 0.3401 0.1707 0.131 Uiso calc R 1 1
H H18C 0.9106 0.2882 0.2710 0.131 Uiso calc R 1 1

loop_
_atom_site_aniso_label
_atom_site_aniso_U_11
_atom_site_aniso_U_22
_atom_site_aniso_U_33
_atom_site_aniso_U_12
_atom_site_aniso_U_13
_atom_site_aniso_U_23
Fe1 0.0509(5) 0.0347(4) 0.0478(4) -0.0028(3) 0.0164(3) -0.0015(3)
Si1 0.0617(11) 0.0552(10) 0.0614(10) 0.0002(8) 0.0253(9) -0.0016(7)
Cl1 0.0842(12) 0.0554(9) 0.0855(11) -0.0140(8) 0.0114(10) -0.0227(8)
N1 0.052(3) 0.035(2) 0.060(3) -0.001(2) 0.019(2) 0.000(2)
N2 0.086(4) 0.094(4) 0.127(4) -0.019(3) 0.047(3) 0.011(3)
N3 0.068(3) 0.060(3) 0.057(3) 0.007(3) 0.013(3) 0.010(2)
N4 0.063(3) 0.060(3) 0.063(3) 0.006(2) 0.030(3) 0.004(2)
C1 0.049(3) 0.042(3) 0.043(3) -0.002(2) 0.018(3) -0.002(2)
C2 0.066(4) 0.047(3) 0.052(3) -0.005(3) 0.019(3) -0.005(2)
C3 0.065(4) 0.062(4) 0.055(3) 0.011(3) 0.019(3) 0.012(3)
C4 0.087(5) 0.043(3) 0.076(4) 0.009(3) 0.037(4) 0.007(3)
C5 0.080(5) 0.041(3) 0.103(5) -0.010(3) 0.032(4) -0.018(3)
C6 0.057(4) 0.054(3) 0.073(4) -0.005(3) 0.012(3) -0.016(3)
C7 0.108(6) 0.116(6) 0.065(4) 0.014(5) 0.032(4) -0.007(4)
C8 0.084(5) 0.062(4) 0.119(6) 0.013(4) 0.050(5) -0.002(4)
C9 0.107(4) 0.114(4) 0.143(5) -0.024(4) 0.043(4) 0.020(4)
C10 0.151(6) 0.146(6) 0.186(6) -0.016(6) 0.015(6) 0.038(6)
C11 0.062(5) 0.099(6) 0.135(7) -0.013(4) 0.006(5) 0.007(5)
C12 0.087(7) 0.137(9) 0.260(15) 0.010(7) 0.001(9) 0.013(9)
C13 0.087(6) 0.140(7) 0.075(5) -0.002(5) -0.006(5) 0.015(5)
C14 0.131(7) 0.059(4) 0.102(6) 0.027(4) 0.022(5) 0.034(4)
C15 0.098(6) 0.083(5) 0.063(4) 0.013(4) 0.034(4) 0.021(3)
C16 0.092(6) 0.076(4) 0.085(5) 0.002(4) 0.049(4) 0.016(4)
C17 0.060(5) 0.128(7) 0.102(6) 0.022(4) 0.022(4) 0.007(5)
C18 0.128(7) 0.072(4) 0.082(5) 0.022(4) 0.064(5) -0.001(4)

loop_
_atom_type_symbol
_atom_type_description
_atom_type_scat_dispersion_real
_atom_type_scat_dispersion_imag
_atom_type_scat_source
C C 0.0033 0.0016 'International Tables Vol C Tables 4.2.6.8 and 6.1.1.4'
H H 0.0000 0.0000 'International Tables Vol C Tables 4.2.6.8 and 6.1.1.4'
N N 0.0061 0.0033 'International Tables Vol C Tables 4.2.6.8 and 6.1.1.4'
Si Si 0.0817 0.0704 'International Tables Vol C Tables 4.2.6.8 and 6.1.1.4'
Cl Cl 0.1484 0.1585 'International Tables Vol C Tables 4.2.6.8 and 6.1.1.4'
Fe Fe 0.3463 0.8444 'International Tables Vol C Tables 4.2.6.8 and 6.1.1.4'

loop_
_geom_angle_atom_site_label_1
_geom_angle_atom_site_label_2
_geom_angle_atom_site_label_3
_geom_angle
N1 Fe1 N4 119.58(18)
N1 Fe1 N3 114.07(19)
N4 Fe1 N3 81.55(19)
N1 Fe1 Cl1 124.06(14)
N4 Fe1 Cl1 102.41(14)
N3 Fe1 Cl1 106.74(14)
N1 Si1 N2 113.9(3)
N1 Si1 C8 107.1(3)
N2 Si1 C8 108.4(3)
N1 Si1 C7 110.5(3)
N2 Si1 C7 107.7(4)
C8 Si1 C7 109.1(4)
C1 N1 Si1 118.1(3)
C1 N1 Fe1 115.5(3)
Si1 N1 Fe1 121.7(2)
C9 N2 C11 113.9(7)
C9 N2 Si1 125.8(6)
C11 N2 Si1 119.9(5)
C15 N3 C14 110.7(5)
C15 N3 C13 108.8(6)
C14 N3 C13 109.1(6)
C15 N3 Fe1 107.3(4)
C14 N3 Fe1 109.6(4)
C13 N3 Fe1 111.4(4)
C16 N4 C18 110.7(5)
C16 N4 C17 109.0(6)
C18 N4 C17 109.1(6)
C16 N4 Fe1 102.6(4)
C18 N4 Fe1 112.0(4)
C17 N4 Fe1 113.2(4)
C2 C1 C6 116.7(5)
C2 C1 N1 120.8(4)
C6 C1 N1 122.4(5)
C1 C2 C3 121.6(5)
C1 C2 H2A 119.2
C3 C2 H2A 119.2
C4 C3 C2 120.3(6)
C4 C3 H3A 119.8
C2 C3 H3A 119.8
C3 C4 C5 118.9(6)
C3 C4 H4A 120.5
C5 C4 H4A 120.5
C4 C5 C6 120.8(6)
C4 C5 H5A 119.6
C6 C5 H5A 119.6
C5 C6 C1 121.6(6)
C5 C6 H6A 119.2
C1 C6 H6A 119.2
Si1 C7 H7A 109.5
Si1 C7 H7B 109.5
H7A C7 H7B 109.5
Si1 C7 H7C 109.5
H7A C7 H7C 109.5
H7B C7 H7C 109.5
Si1 C8 H8A 109.5
Si1 C8 H8B 109.5
H8A C8 H8B 109.5
Si1 C8 H8C 109.5
H8A C8 H8C 109.5
H8B C8 H8C 109.5
C10 C9 N2 113.4(9)
C10 C9 H9A 108.9
N2 C9 H9A 108.9
C10 C9 H9B 108.9
N2 C9 H9B 108.9
H9A C9 H9B 107.7
C9 C10 H10A 109.5
C9 C10 H10B 109.5
H10A C10 H10B 109.5
C9 C10 H10C 109.5
H10A C10 H10C 109.5
H10B C10 H10C 109.5
N2 C11 C12 113.2(9)
N2 C11 H11A 108.9
C12 C11 H11A 108.9
N2 C11 H11B 108.9
C12 C11 H11B 108.9
H11A C11 H11B 107.7
C11 C12 H12A 109.5
C11 C12 H12B 109.5
H12A C12 H12B 109.5
C11 C12 H12C 109.5
H12A C12 H12C 109.5
H12B C12 H12C 109.5
N3 C13 H13A 109.5
N3 C13 H13B 109.5
H13A C13 H13B 109.5
N3 C13 H13C 109.5
H13A C13 H13C 109.5
H13B C13 H13C 109.5
N3 C14 H14A 109.5
N3 C14 H14B 109.5
H14A C14 H14B 109.5
N3 C14 H14C 109.5
H14A C14 H14C 109.5
H14B C14 H14C 109.5
N3 C15 C16 110.9(6)
N3 C15 H15A 109.5
C16 C15 H15A 109.5
N3 C15 H15B 109.5
C16 C15 H15B 109.5
H15A C15 H15B 108.0
C15 C16 N4 112.5(6)
C15 C16 H16A 109.1
N4 C16 H16A 109.1
C15 C16 H16B 109.1
N4 C16 H16B 109.1
H16A C16 H16B 107.8
N4 C17 H17A 109.5
N4 C17 H17B 109.5
H17A C17 H17B 109.5
N4 C17 H17C 109.5
H17A C17 H17C 109.5
H17B C17 H17C 109.5
N4 C18 H18A 109.5
N4 C18 H18B 109.5
H18A C18 H18B 109.5
N4 C18 H18C 109.5
H18A C18 H18C 109.5
H18B C18 H18C 109.5

loop_
_geom_bond_atom_site_label_1
_geom_bond_atom_site_label_2
_geom_bond_distance
Fe1 N1 1.943(4)
Fe1 N4 2.191(5)
Fe1 N3 2.215(4)
Fe1 Cl1 2.2798(16)
Si1 N1 1.713(5)
Si1 N2 1.726(7)
Si1 C8 1.872(7)
Si1 C7 1.876(7)
N1 C1 1.414(6)
N2 C9 1.464(10)
N2 C11 1.481(9)
N3 C15 1.470(8)
N3 C14 1.474(8)
N3 C13 1.483(9)
N4 C16 1.477(8)
N4 C18 1.479(8)
N4 C17 1.481(9)
C1 C2 1.386(7)
C1 C6 1.387(7)
C2 C3 1.392(8)
C2 H2A 0.9300
C3 C4 1.365(8)
C3 H3A 0.9300
C4 C5 1.375(9)
C4 H4A 0.9300
C5 C6 1.379(8)
C5 H5A 0.9300
C6 H6A 0.9300
C7 H7A 0.9600
C7 H7B 0.9600
C7 H7C 0.9600
C8 H8A 0.9600
C8 H8B 0.9600
C8 H8C 0.9600
C9 C10 1.399(11)
C9 H9A 0.9700
C9 H9B 0.9700
C10 H10A 0.9600
C10 H10B 0.9600
C10 H10C 0.9600
C11 C12 1.513(11)
C11 H11A 0.9700
C11 H11B 0.9700
C12 H12A 0.9600
C12 H12B 0.9600
C12 H12C 0.9600
C13 H13A 0.9600
C13 H13B 0.9600
C13 H13C 0.9600
C14 H14A 0.9600
C14 H14B 0.9600
C14 H14C 0.9600
C15 C16 1.473(10)
C15 H15A 0.9700
C15 H15B 0.9700
C16 H16A 0.9700
C16 H16B 0.9700
C17 H17A 0.9600
C17 H17B 0.9600
C17 H17C 0.9600
C18 H18A 0.9600
C18 H18B 0.9600
C18 H18C 0.9600
